data_7223417
loop_
_publ_author_name
'Luo, Ching-Zong'
'Parthasarathy, Gandeepan'
'Wu, Yun-Ching'
'Chen, Wei-Chen'
'Cheng, Chien Hong'

_publ_section_title
;
 Copper Promoted Synthesis of Substituted Quinolines from Benzylic Azides
 and Alkynes
;
_journal_name_full 'RSC Adv.'
_journal_paper_doi 10.1039/C5RA23065A
_journal_year 2015
_chemical_formula_sum 'C16 H13 N'
_chemical_formula_weight 219.27
_space_group_crystal_system triclinic
_space_group_IT_number 2
_space_group_name_Hall '-P 1'
_space_group_name_H-M_alt 'P -1'
_symmetry_space_group_name_Hall '-P 1'
_symmetry_space_group_name_H-M 'P -1'
_atom_sites_solution_hydrogens geom
_audit_creation_method SHELXL-2014/6
_audit_update_record
;
2015-08-15 deposited with the CCDC.
2015-12-02 downloaded from the CCDC.
;
_cell_angle_alpha 82.727(3)
_cell_angle_beta 73.371(3)
_cell_angle_gamma 78.005(2)
_cell_formula_units_Z 2
_cell_length_a 7.8347(5)
_cell_length_b 8.6813(5)
_cell_length_c 9.1755(8)
_cell_measurement_reflns_used 2475
_cell_measurement_temperature 100(2)
_cell_measurement_theta_max 26.2939
_cell_measurement_theta_min 3.2220
_cell_volume 583.42(7)
_computing_cell_refinement 'SAINT V8.34A (Bruker AXS Inc., 2013)'
_computing_data_collection 'APEX2 (Bruker AXS, 2010)'
_computing_data_reduction 'SAINT V8.34A (Bruker AXS Inc., 2013)'
_computing_molecular_graphics 'SHELXTL (Sheldrick, 2008)'
_computing_publication_material SHELXTL
_computing_structure_refinement 'SHELXL-2014/6 (Sheldrick, 2014)'
_diffrn_ambient_temperature 100(2)
_diffrn_detector_area_resol_mean 8.3333
_diffrn_measured_fraction_theta_full 0.990
_diffrn_measured_fraction_theta_max 0.989
_diffrn_measurement_device_type 'Bruker APEX-II CCD'
_diffrn_measurement_method '\f and \w scans'
_diffrn_radiation_type MoK\a
_diffrn_radiation_wavelength 0.71073
_diffrn_reflns_av_R_equivalents 0.0267
_diffrn_reflns_av_unetI/netI 0.0286
_diffrn_reflns_laue_measured_fraction_full 0.990
_diffrn_reflns_laue_measured_fraction_max 0.989
_diffrn_reflns_limit_h_max 9
_diffrn_reflns_limit_h_min -9
_diffrn_reflns_limit_k_max 10
_diffrn_reflns_limit_k_min -10
_diffrn_reflns_limit_l_max 11
_diffrn_reflns_limit_l_min -11
_diffrn_reflns_number 8929
_diffrn_reflns_point_group_measured_fraction_full 0.990
_diffrn_reflns_point_group_measured_fraction_max 0.989
_diffrn_reflns_theta_full 25.242
_diffrn_reflns_theta_max 26.429
_diffrn_reflns_theta_min 2.323
_exptl_absorpt_coefficient_mu 0.073
_exptl_absorpt_correction_T_max 0.9485
_exptl_absorpt_correction_T_min 0.8564
_exptl_absorpt_correction_type multi-scan
_exptl_absorpt_process_details 'SADABS V2014/4 (Bruker AXS Inc.)'
_exptl_crystal_colour Colorless
_exptl_crystal_density_diffrn 1.248
_exptl_crystal_density_meas ?
_exptl_crystal_density_method 'not measured'
_exptl_crystal_description Lamellar
_exptl_crystal_F_000 232
_exptl_crystal_size_max 0.12
_exptl_crystal_size_mid 0.10
_exptl_crystal_size_min 0.02
_refine_diff_density_max 0.542
_refine_diff_density_min -0.417
_refine_diff_density_rms 0.097
_refine_ls_extinction_method none
_refine_ls_goodness_of_fit_ref 1.104
_refine_ls_hydrogen_treatment constr
_refine_ls_matrix_type full
_refine_ls_number_parameters 155
_refine_ls_number_reflns 2381
_refine_ls_number_restraints 0
_refine_ls_restrained_S_all 1.104
_refine_ls_R_factor_all 0.0949
_refine_ls_R_factor_gt 0.0682
_refine_ls_shift/su_max 0.001
_refine_ls_shift/su_mean 0.000
_refine_ls_structure_factor_coef Fsqd
_refine_ls_weighting_details 'w=1/[\s^2^(Fo^2^)+(0.1160P)^2^+0.3890P] where P=(Fo^2^+2Fc^2^)/3'
_refine_ls_weighting_scheme calc
_refine_ls_wR_factor_gt 0.1961
_refine_ls_wR_factor_ref 0.2345
_reflns_Friedel_coverage 0.000
_reflns_number_gt 1748
_reflns_number_total 2381
_reflns_threshold_expression 'I > 2\s(I)'
_cod_data_source_file c5ra23065a2.cif
_cod_data_source_block 141206LT
_cod_depositor_comments
;
The following automatic conversions were performed:

'_exptl_crystal_density_meas' value 'not measured' was changed to '?'
- the value is perceived as not measured.

Automatic conversion script
Id: cif_fix_values 4268 2015-11-12 08:31:59Z antanas 
;
_cod_database_code 7223417
_shelx_space_group_comment
;
The symmetry employed for this shelxl refinement is uniquely defined
by the following loop, which should always be used as a source of
symmetry information in preference to the above space-group names.
They are only intended as comments.
;
_shelxl_version_number 2014/6

loop_
_space_group_symop_operation_xyz
'x, y, z'
'-x, -y, -z'

loop_
_atom_site_label
_atom_site_type_symbol
_atom_site_fract_x
_atom_site_fract_y
_atom_site_fract_z
_atom_site_U_iso_or_equiv
_atom_site_adp_type
_atom_site_occupancy
_atom_site_site_symmetry_order
_atom_site_calc_flag
_atom_site_refinement_flags_posn
_atom_site_refinement_flags_adp
N1 N -0.1207(3) 0.3061(2) 0.6664(2) 0.0382(6) Uani 1 1 d . .
C1 C 0.2181(4) 0.4174(4) 0.8131(3) 0.0535(8) Uani 1 1 d . .
H1 H 0.2247 0.4555 0.9036 0.064 Uiso 1 1 calc R U
C2 C 0.0584(3) 0.3879(3) 0.8033(3) 0.0430(7) Uani 1 1 d . .
H13 H -0.0459 0.4055 0.8874 0.052 Uiso 1 1 calc R U
C3 C 0.0449(3) 0.3317(3) 0.6712(3) 0.0310(6) Uani 1 1 d . .
C4 C 0.2026(3) 0.3020(2) 0.5468(2) 0.0279(5) Uani 1 1 d . .
C5 C 0.1872(3) 0.2401(3) 0.4157(3) 0.0305(6) Uani 1 1 d . .
C6 C 0.3517(3) 0.2030(3) 0.2852(3) 0.0323(6) Uani 1 1 d . .
C7 C 0.3996(4) 0.3165(4) 0.1689(3) 0.0595(9) Uani 1 1 d . .
H7 H 0.3277 0.4193 0.1717 0.071 Uiso 1 1 calc R U
C8 C 0.5526(4) 0.2815(4) 0.0477(3) 0.0636(10) Uani 1 1 d . .
H6 H 0.5841 0.3600 -0.0321 0.076 Uiso 1 1 calc R U
C9 C 0.6578(3) 0.1338(3) 0.0434(3) 0.0458(7) Uani 1 1 d . .
H2 H 0.7586 0.1079 -0.0417 0.055 Uiso 1 1 calc R U
C10 C -0.1274(3) 0.2517(3) 0.5418(3) 0.0428(7) Uani 1 1 d . .
H3 H -0.2420 0.2351 0.5380 0.051 Uiso 1 1 calc R U
C11 C 0.0204(3) 0.2150(3) 0.4120(3) 0.0396(6) Uani 1 1 d . .
C12 C 0.6168(4) 0.0247(4) 0.1620(4) 0.0648(10) Uani 1 1 d . .
H5 H 0.6931 -0.0759 0.1620 0.078 Uiso 1 1 calc R U
C13 C 0.4644(4) 0.0591(3) 0.2829(4) 0.0595(9) Uani 1 1 d . .
H4 H 0.4377 -0.0182 0.3651 0.071 Uiso 1 1 calc R U
C14 C 0.3659(3) 0.3346(3) 0.5606(3) 0.0325(6) Uani 1 1 d . .
H9 H 0.4722 0.3163 0.4785 0.039 Uiso 1 1 calc R U
C15 C 0.3745(4) 0.3918(4) 0.6895(3) 0.0458(7) Uani 1 1 d . .
H8 H 0.4855 0.4145 0.6961 0.055 Uiso 1 1 calc R U
C16 C -0.0134(4) 0.1514(4) 0.2801(4) 0.0580(9) Uani 1 1 d . .
H12 H 0.0489 0.2037 0.1845 0.087 Uiso 1 1 calc R U
H11 H -0.1438 0.1716 0.2896 0.087 Uiso 1 1 calc R U
H10 H 0.0326 0.0375 0.2800 0.087 Uiso 1 1 calc R U

loop_
_atom_site_aniso_label
_atom_site_aniso_U_11
_atom_site_aniso_U_22
_atom_site_aniso_U_33
_atom_site_aniso_U_23
_atom_site_aniso_U_13
_atom_site_aniso_U_12
N1 0.0240(10) 0.0350(11) 0.0436(12) -0.0037(9) 0.0038(8) 0.0035(8)
C1 0.0422(15) 0.077(2) 0.0363(15) -0.0286(14) -0.0014(12) 0.0031(14)
C2 0.0332(13) 0.0527(16) 0.0292(13) -0.0118(11) 0.0064(10) 0.0075(11)
C3 0.0258(11) 0.0258(11) 0.0306(12) -0.0025(9) 0.0030(9) 0.0050(9)
C4 0.0259(11) 0.0223(10) 0.0263(11) -0.0010(8) 0.0020(9) 0.0032(8)
C5 0.0288(12) 0.0238(11) 0.0303(12) -0.0029(9) -0.0016(9) 0.0059(9)
C6 0.0285(12) 0.0354(12) 0.0274(12) -0.0102(9) -0.0032(9) 0.0049(9)
C7 0.0485(17) 0.0625(18) 0.0376(15) 0.0027(13) 0.0076(12) 0.0253(14)
C8 0.0491(17) 0.080(2) 0.0337(15) 0.0037(14) 0.0081(13) 0.0188(16)
C9 0.0313(13) 0.0654(18) 0.0331(14) -0.0232(13) 0.0022(10) 0.0050(12)
C10 0.0266(12) 0.0420(14) 0.0543(17) -0.0137(12) -0.0039(11) 0.0021(10)
C11 0.0304(13) 0.0375(13) 0.0465(15) -0.0109(11) -0.0078(11) 0.0048(10)
C12 0.0483(18) 0.0427(16) 0.074(2) -0.0123(15) 0.0171(16) 0.0144(13)
C13 0.0492(17) 0.0365(14) 0.064(2) -0.0007(13) 0.0166(14) 0.0104(12)
C14 0.0277(12) 0.0339(12) 0.0278(12) -0.0065(9) 0.0034(9) 0.0002(9)
C15 0.0335(14) 0.0619(17) 0.0391(15) -0.0193(13) -0.0011(11) -0.0048(12)
C16 0.0428(16) 0.068(2) 0.066(2) -0.0286(16) -0.0169(14) 0.0018(14)

loop_
_atom_type_symbol
_atom_type_description
_atom_type_scat_dispersion_real
_atom_type_scat_dispersion_imag
_atom_type_scat_source
C C 0.0033 0.0016 'International Tables Vol C Tables 4.2.6.8 and 6.1.1.4'
H H 0.0000 0.0000 'International Tables Vol C Tables 4.2.6.8 and 6.1.1.4'
N N 0.0061 0.0033 'International Tables Vol C Tables 4.2.6.8 and 6.1.1.4'

loop_
_geom_angle_atom_site_label_1
_geom_angle_atom_site_label_2
_geom_angle_atom_site_label_3
_geom_angle
C10 N1 C3 116.9(2)
C2 C1 C15 120.4(2)
C2 C1 H1 119.8
C15 C1 H1 119.8
C1 C2 C3 121.0(2)
C1 C2 H13 119.5
C3 C2 H13 119.5
N1 C3 C2 118.7(2)
N1 C3 C4 122.1(2)
C2 C3 C4 119.2(2)
C14 C4 C5 123.4(2)
C14 C4 C3 118.2(2)
C5 C4 C3 118.4(2)
C11 C5 C4 119.0(2)
C11 C5 C6 121.4(2)
C4 C5 C6 119.6(2)
C13 C6 C7 118.3(2)
C13 C6 C5 120.9(2)
C7 C6 C5 120.7(2)
C6 C7 C8 120.5(3)
C6 C7 H7 119.8
C8 C7 H7 119.8
C9 C8 C7 120.1(3)
C9 C8 H6 120.0
C7 C8 H6 120.0
C12 C9 C8 119.5(2)
C12 C9 H2 120.2
C8 C9 H2 120.2
N1 C10 C11 126.2(2)
N1 C10 H3 116.9
C11 C10 H3 116.9
C5 C11 C10 117.4(2)
C5 C11 C16 124.1(2)
C10 C11 C16 118.5(2)
C9 C12 C13 120.5(3)
C9 C12 H5 119.7
C13 C12 H5 119.7
C6 C13 C12 120.9(3)
C6 C13 H4 119.6
C12 C13 H4 119.6
C15 C14 C4 121.3(2)
C15 C14 H9 119.3
C4 C14 H9 119.3
C14 C15 C1 119.8(3)
C14 C15 H8 120.1
C1 C15 H8 120.1
C11 C16 H12 109.5
C11 C16 H11 109.5
H12 C16 H11 109.5
C11 C16 H10 109.5
H12 C16 H10 109.5
H11 C16 H10 109.5

loop_
_geom_bond_atom_site_label_1
_geom_bond_atom_site_label_2
_geom_bond_distance
N1 C10 1.309(3)
N1 C3 1.375(3)
C1 C2 1.358(4)
C1 C15 1.412(4)
C1 H1 0.9500
C2 C3 1.401(4)
C2 H13 0.9500
C3 C4 1.425(3)
C4 C14 1.410(3)
C4 C5 1.423(3)
C5 C11 1.379(4)
C5 C6 1.496(3)
C6 C13 1.371(3)
C6 C7 1.382(4)
C7 C8 1.391(4)
C7 H7 0.9500
C8 C9 1.371(4)
C8 H6 0.9500
C9 C12 1.360(4)
C9 H2 0.9500
C10 C11 1.419(4)
C10 H3 0.9500
C11 C16 1.501(4)
C12 C13 1.387(4)
C12 H5 0.9500
C13 H4 0.9500
C14 C15 1.363(3)
C14 H9 0.9500
C15 H8 0.9500
C16 H12 0.9800
C16 H11 0.9800
C16 H10 0.9800
